data_4027309
loop_
_publ_author_name
'Sonja Geib'
'Susanne C. Martens'
'Ute Zschieschang'
'Florian Lombeck'
'Hubert Wadepohl'
'Hagen Klauk'
'Lutz H. Gade'

_publ_section_title
;
 1,3,6,8-Tetraazapyrenes: Synthesis, Solid-State Structures, and
 Properties as Redox-Active Materials
;
_journal_name_full 'Journal of Organic Chemistry'
_journal_page_first 6107
_journal_page_last 6116
_journal_paper_doi 10.1021/jo300894p
_journal_volume 77
_journal_year 2012
_chemical_formula_sum 'C18 H4 F14 N4'
_chemical_formula_weight 542.25
_space_group_IT_number 14
_symmetry_cell_setting monoclinic
_symmetry_Int_Tables_number 14
_symmetry_space_group_name_Hall '-P 2yn'
_symmetry_space_group_name_H-M 'P 1 21/n 1'
_atom_sites_solution_hydrogens geom
_atom_sites_solution_primary dual
_atom_sites_solution_secondary difmap
_audit_block_code ga_sm12a
_audit_creation_method SHELXL-97
_cell_angle_alpha 90.00
_cell_angle_beta 91.630(19)
_cell_angle_gamma 90.00
_cell_formula_units_Z 2
_cell_length_a 5.469(4)
_cell_length_b 8.662(6)
_cell_length_c 19.040(14)
_cell_measurement_reflns_used 5676
_cell_measurement_temperature 100(2)
_cell_measurement_theta_max 30.98
_cell_measurement_theta_min 3.18
_cell_volume 901.6(11)
_computing_cell_refinement
;
SAINT (Bruker AXS, 1997-2008). Includes estimated systematic errors
 of the unit cell constants from Monte Carlo simulations.
;
_computing_data_collection 'SMART (Bruker AXS, 1997-2003)'
_computing_data_reduction 'SAINT (Bruker AXS, 1997-2008)'
_computing_molecular_graphics 'PLATON (Spek, 1980-2008)'
_computing_publication_material 'SHELXL-97 (Sheldrick, 1997)'
_computing_structure_refinement 'SHELXL-97 (Sheldrick, 1997)'
_computing_structure_solution 'SUPERFLIP (Palatinus, 2007-2009)'
_diffrn_ambient_temperature 100(2)
_diffrn_detector_area_resol_mean 8.19
_diffrn_measured_fraction_theta_full 0.999
_diffrn_measured_fraction_theta_max 1.000
_diffrn_measurement_device_type 'CCD-PXL-KAF2 (Bruker AXS Smart 1000)'
_diffrn_measurement_method '\f- and \w-scans'
_diffrn_radiation_monochromator graphite
_diffrn_radiation_probe x-ray
_diffrn_radiation_type MoK\a
_diffrn_radiation_wavelength 0.71073
_diffrn_reflns_av_R_equivalents 0.0627
_diffrn_reflns_av_sigmaI/netI 0.0357
_diffrn_reflns_limit_h_max 7
_diffrn_reflns_limit_h_min -7
_diffrn_reflns_limit_k_max 11
_diffrn_reflns_limit_k_min 0
_diffrn_reflns_limit_l_max 25
_diffrn_reflns_limit_l_min 0
_diffrn_reflns_number 17408
_diffrn_reflns_theta_full 30.03
_diffrn_reflns_theta_max 28.28
_diffrn_reflns_theta_min 2.14
_diffrn_source 'fine-focus sealed tube'
_exptl_absorpt_coefficient_mu 0.224
_exptl_absorpt_correction_T_max 0.99143
_exptl_absorpt_correction_T_min 0.94025
_exptl_absorpt_correction_type numerical
_exptl_absorpt_process_details
;
SADABS (Sheldrick & Bruker AXS, 2004-2008)
;
_exptl_crystal_colour colourless
_exptl_crystal_density_diffrn 1.997
_exptl_crystal_description plate
_exptl_crystal_F_000 532
_exptl_crystal_recrystallization_method methanol
_exptl_crystal_size_max 0.30
_exptl_crystal_size_mid 0.15
_exptl_crystal_size_min 0.05
_refine_diff_density_max 0.429
_refine_diff_density_min -0.405
_refine_diff_density_rms 0.093
_refine_ls_abs_structure_details 'Flack H D (1983), Acta Cryst. A39, 876-881'
_refine_ls_extinction_method none
_refine_ls_goodness_of_fit_ref 1.105
_refine_ls_hydrogen_treatment constr
_refine_ls_matrix_type full
_refine_ls_number_parameters 163
_refine_ls_number_reflns 2245
_refine_ls_number_restraints 0
_refine_ls_restrained_S_all 1.105
_refine_ls_R_factor_all 0.0889
_refine_ls_R_factor_gt 0.0692
_refine_ls_shift/su_max 0.000
_refine_ls_shift/su_mean 0.000
_refine_ls_structure_factor_coef Fsqd
_refine_ls_weighting_details 'calc w=1/[\s^2^(Fo^2^)+(0.0000P)^2^+4.7642P] where P=(Fo^2^+2Fc^2^)/3'
_refine_ls_weighting_scheme calc
_refine_ls_wR_factor_gt 0.1587
_refine_ls_wR_factor_ref 0.1679
_reflns_number_gt 1718
_reflns_number_total 2245
_reflns_threshold_expression >2sigma(I)
_cod_data_source_file jo300894p_si_002_06.cif
_cod_data_source_block ga_sm12a
_cod_original_cell_volume 901.7(11)
_cod_original_sg_symbol_H-M 'P 21/n'
_cod_database_code 4027309
_audit_block_refno 937

loop_
_symmetry_equiv_pos_as_xyz
'x, y, z'
'-x+1/2, y+1/2, -z+1/2'
'-x, -y, -z'
'x-1/2, -y-1/2, z-1/2'

loop_
_atom_site_label
_atom_site_type_symbol
_atom_site_fract_x
_atom_site_fract_y
_atom_site_fract_z
_atom_site_U_iso_or_equiv
_atom_site_adp_type
_atom_site_occupancy
_atom_site_symmetry_multiplicity
_atom_site_calc_flag
_atom_site_refinement_flags
C1 C 0.1347(7) 0.2311(4) 0.0380(2) 0.0266(8) Uani 1 1 d .
H1 H 0.1520 0.1230 0.0451 0.032 Uiso 1 1 calc R
C2 C 0.2923(7) 0.3297(4) 0.0709(2) 0.0257(8) Uani 1 1 d .
H2 H 0.4203 0.2900 0.1005 0.031 Uiso 1 1 calc R
C3 C 0.2681(7) 0.4943(4) 0.0616(2) 0.0246(8) Uani 1 1 d .
C4 C 0.0812(7) 0.5506(4) 0.01715(19) 0.0234(8) Uani 1 1 d .
C5 C 0.0584(7) 0.7113(4) 0.0074(2) 0.0232(8) Uani 1 1 d .
C6 C 0.3835(7) 0.7409(4) 0.0824(2) 0.0246(8) Uani 1 1 d .
C7 C 0.5494(7) 0.8517(4) 0.1231(2) 0.0264(8) Uani 1 1 d .
C8 C 0.4384(7) 0.9040(5) 0.1925(2) 0.0272(8) Uani 1 1 d .
C9 C 0.5966(8) 1.0079(5) 0.2401(2) 0.0295(9) Uani 1 1 d .
F1 F 0.7659(4) 0.7846(3) 0.13807(13) 0.0304(5) Uani 1 1 d .
F2 F 0.5912(5) 0.9790(3) 0.08441(13) 0.0326(6) Uani 1 1 d .
F3 F 0.3820(5) 0.7780(3) 0.22984(13) 0.0375(6) Uani 1 1 d .
F4 F 0.2317(5) 0.9819(3) 0.17718(14) 0.0407(7) Uani 1 1 d .
F5 F 0.8022(5) 0.9416(3) 0.25945(14) 0.0404(7) Uani 1 1 d .
F6 F 0.4740(5) 1.0418(3) 0.29736(14) 0.0445(7) Uani 1 1 d .
F7 F 0.6475(6) 1.1380(3) 0.20750(15) 0.0534(9) Uani 1 1 d .
N1 N 0.4242(6) 0.5918(4) 0.09456(17) 0.0253(7) Uani 1 1 d .
N2 N 0.2135(6) 0.8079(4) 0.04150(17) 0.0245(7) Uani 1 1 d .

loop_
_atom_site_aniso_label
_atom_site_aniso_U_11
_atom_site_aniso_U_22
_atom_site_aniso_U_33
_atom_site_aniso_U_23
_atom_site_aniso_U_13
_atom_site_aniso_U_12
C1 0.037(2) 0.0153(17) 0.028(2) 0.0020(15) 0.0002(16) 0.0044(15)
C2 0.031(2) 0.0179(17) 0.028(2) 0.0018(15) -0.0025(15) 0.0048(15)
C3 0.035(2) 0.0171(17) 0.0221(18) 0.0003(14) 0.0009(15) 0.0033(15)
C4 0.033(2) 0.0146(16) 0.0225(18) -0.0010(13) 0.0037(15) -0.0003(15)
C5 0.033(2) 0.0141(16) 0.0228(18) -0.0010(14) 0.0014(15) 0.0005(15)
C6 0.0318(19) 0.0191(18) 0.0229(18) 0.0000(14) 0.0016(15) -0.0008(15)
C7 0.031(2) 0.0156(17) 0.032(2) 0.0033(15) 0.0004(16) -0.0011(15)
C8 0.033(2) 0.0187(18) 0.030(2) -0.0013(15) 0.0019(16) -0.0007(15)
C9 0.036(2) 0.0190(18) 0.034(2) -0.0008(16) 0.0003(17) 0.0022(16)
F1 0.0307(12) 0.0243(12) 0.0362(13) -0.0033(10) 0.0006(10) 0.0001(10)
F2 0.0463(14) 0.0189(11) 0.0327(12) 0.0042(10) 0.0009(11) -0.0081(10)
F3 0.0534(16) 0.0280(13) 0.0316(13) -0.0017(10) 0.0080(11) -0.0153(12)
F4 0.0385(14) 0.0431(15) 0.0401(15) -0.0141(12) -0.0047(11) 0.0107(12)
F5 0.0382(15) 0.0387(15) 0.0436(15) -0.0116(12) -0.0100(12) 0.0052(12)
F6 0.0494(16) 0.0473(17) 0.0368(14) -0.0191(13) 0.0015(12) -0.0006(13)
F7 0.095(2) 0.0218(13) 0.0429(16) 0.0017(12) -0.0150(16) -0.0185(14)
N1 0.0342(18) 0.0168(15) 0.0249(16) -0.0010(12) 0.0007(13) 0.0030(13)
N2 0.0319(17) 0.0155(14) 0.0260(16) 0.0000(12) 0.0011(13) 0.0017(13)

loop_
_atom_type_symbol
_atom_type_description
_atom_type_scat_dispersion_real
_atom_type_scat_dispersion_imag
_atom_type_scat_source
C C 0.0033 0.0016 'International Tables Vol C Tables 4.2.6.8 and 6.1.1.4'
H H 0.0000 0.0000 'International Tables Vol C Tables 4.2.6.8 and 6.1.1.4'
N N 0.0061 0.0033 'International Tables Vol C Tables 4.2.6.8 and 6.1.1.4'
F F 0.0171 0.0103 'International Tables Vol C Tables 4.2.6.8 and 6.1.1.4'

loop_
_geom_angle_atom_site_label_1
_geom_angle_atom_site_label_2
_geom_angle_atom_site_label_3
_geom_angle
_geom_angle_site_symmetry_1
_geom_angle_site_symmetry_3
C2 C1 C5 120.5(3) . 3_565
C2 C1 H1 119.7 . .
C5 C1 H1 119.7 3_565 .
C1 C2 C3 120.7(4) . .
C1 C2 H2 119.6 . .
C3 C2 H2 119.6 . .
N1 C3 C4 120.5(3) . .
N1 C3 C2 120.6(4) . .
C4 C3 C2 118.9(4) . .
C3 C4 C4 120.6(4) . 3_565
C3 C4 C5 119.0(3) . .
C4 C4 C5 120.4(5) 3_565 .
N2 C5 C4 119.9(4) . .
N2 C5 C1 121.2(3) . 3_565
C4 C5 C1 118.9(3) . 3_565
N2 C6 N1 129.6(4) . .
N2 C6 C7 114.9(3) . .
N1 C6 C7 115.5(3) . .
F1 C7 F2 107.9(3) . .
F1 C7 C6 110.2(3) . .
F2 C7 C6 110.2(3) . .
F1 C7 C8 108.2(3) . .
F2 C7 C8 107.8(3) . .
C6 C7 C8 112.3(3) . .
F4 C8 F3 108.6(3) . .
F4 C8 C9 107.0(3) . .
F3 C8 C9 107.3(3) . .
F4 C8 C7 108.2(3) . .
F3 C8 C7 108.5(3) . .
C9 C8 C7 116.9(3) . .
F5 C9 F7 108.4(4) . .
F5 C9 F6 108.5(3) . .
F7 C9 F6 108.4(3) . .
F5 C9 C8 112.1(3) . .
F7 C9 C8 110.2(3) . .
F6 C9 C8 109.1(3) . .
C6 N1 C3 115.3(3) . .
C6 N2 C5 115.6(3) . .

loop_
_geom_bond_atom_site_label_1
_geom_bond_atom_site_label_2
_geom_bond_distance
_geom_bond_site_symmetry_2
C1 C2 1.354(5) .
C1 C5 1.435(5) 3_565
C1 H1 0.9500 .
C2 C3 1.442(5) .
C2 H2 0.9500 .
C3 N1 1.344(5) .
C3 C4 1.396(5) .
C4 C4 1.397(7) 3_565
C4 C5 1.409(5) .
C5 N2 1.345(5) .
C5 C1 1.435(5) 3_565
C6 N2 1.329(5) .
C6 N1 1.330(5) .
C6 C7 1.518(5) .
C7 F1 1.343(4) .
C7 F2 1.349(4) .
C7 C8 1.537(6) .
C8 F4 1.341(5) .
C8 F3 1.343(5) .
C8 C9 1.529(6) .
C9 F5 1.306(5) .
C9 F7 1.321(5) .
C9 F6 1.328(5) .

loop_
_geom_torsion_atom_site_label_1
_geom_torsion_atom_site_label_2
_geom_torsion_atom_site_label_3
_geom_torsion_atom_site_label_4
_geom_torsion
_geom_torsion_site_symmetry_1
_geom_torsion_site_symmetry_4
C5 C1 C2 C3 0.7(6) 3_565 .
C1 C2 C3 N1 179.7(4) . .
C1 C2 C3 C4 -1.0(6) . .
N1 C3 C4 C4 180.0(4) . 3_565
C2 C3 C4 C4 0.7(7) . 3_565
N1 C3 C4 C5 -0.1(6) . .
C2 C3 C4 C5 -179.4(4) . .
C3 C4 C5 N2 -0.9(6) . .
C4 C4 C5 N2 179.0(4) 3_565 .
C3 C4 C5 C1 -179.7(3) . 3_565
C4 C4 C5 C1 0.2(7) 3_565 3_565
N2 C6 C7 F1 -154.2(3) . .
N1 C6 C7 F1 27.9(5) . .
N2 C6 C7 F2 -35.2(5) . .
N1 C6 C7 F2 147.0(3) . .
N2 C6 C7 C8 85.0(4) . .
N1 C6 C7 C8 -92.8(4) . .
F1 C7 C8 F4 175.1(3) . .
F2 C7 C8 F4 58.7(4) . .
C6 C7 C8 F4 -63.0(4) . .
F1 C7 C8 F3 -67.2(4) . .
F2 C7 C8 F3 176.3(3) . .
C6 C7 C8 F3 54.7(4) . .
F1 C7 C8 C9 54.3(4) . .
F2 C7 C8 C9 -62.1(4) . .
C6 C7 C8 C9 176.2(3) . .
F4 C8 C9 F5 178.8(3) . .
F3 C8 C9 F5 62.4(4) . .
C7 C8 C9 F5 -59.7(5) . .
F4 C8 C9 F7 -60.3(4) . .
F3 C8 C9 F7 -176.7(3) . .
C7 C8 C9 F7 61.2(5) . .
F4 C8 C9 F6 58.6(4) . .
F3 C8 C9 F6 -57.8(4) . .
C7 C8 C9 F6 -179.9(3) . .
N2 C6 N1 C3 -1.2(6) . .
C7 C6 N1 C3 176.3(3) . .
C4 C3 N1 C6 1.0(5) . .
C2 C3 N1 C6 -179.6(4) . .
N1 C6 N2 C5 0.3(6) . .
C7 C6 N2 C5 -177.2(3) . .
C4 C5 N2 C6 0.8(5) . .
C1 C5 N2 C6 179.6(3) 3_565 .
